data_7223762
loop_
_publ_author_name
'Tominaka, Satoshi'
'Yeung, Hamish H.-M.'
'Henke, Sebastian'
'Cheetham, Anthony K.'

_publ_section_title
;
 Coordination environments and \p-conjugation in dense lithium
 coordination polymers
;
_journal_issue 3
_journal_name_full CrystEngComm
_journal_page_first 398
_journal_paper_doi 10.1039/C5CE01658D
_journal_volume 18
_journal_year 2016
_chemical_absolute_configuration unk
_chemical_formula_moiety 'C14 H7.4 Li O4.2'
_chemical_formula_sum 'C14 H7.5 Li O4.25'
_chemical_formula_weight 250.64
_chemical_name_systematic '1,4-dihydroxyanthraquinone lithium hydrate'
_chemical_properties_physical 'Air-sensitive, Moisture-sensitive, Heat-sensitive'
_space_group_crystal_system orthorhombic
_space_group_IT_number 19
_space_group_name_Hall 'P 2ac 2ab'
_space_group_name_H-M_alt 'P 21 21 21'
_symmetry_space_group_name_Hall 'P 2ac 2ab'
_symmetry_space_group_name_H-M 'P 21 21 21'
_atom_sites_solution_hydrogens geom
_atom_sites_solution_primary direct
_atom_sites_solution_secondary difmap
_audit_creation_date 2015-08-17
_audit_creation_method
;
Olex2 1.2
(compiled 2015.01.26 svn.r3150 for OlexSys, GUI svn.r4998)
;
_audit_update_record
;
2015-08-17 deposited with the CCDC.
2015-10-06 downloaded from the CCDC.
;
_cell_angle_alpha 90.00
_cell_angle_beta 90.00
_cell_angle_gamma 90.00
_cell_formula_units_Z 4
_cell_length_a 3.6746(2)
_cell_length_b 16.1112(11)
_cell_length_c 18.1111(14)
_cell_measurement_reflns_used 0
_cell_measurement_temperature 293.15
_cell_measurement_theta_max 0.0
_cell_measurement_theta_min 0.0
_cell_volume 1072.22(13)
_computing_molecular_graphics 'Olex2 (Dolomanov et al., 2009)'
_computing_publication_material 'Olex2 (Dolomanov et al., 2009)'
_computing_structure_refinement 'ShelXL (Sheldrick, 2008)'
_computing_structure_solution 'ShelXS (Sheldrick, 2008)'
_diffrn_ambient_temperature 293.15
_diffrn_measured_fraction_theta_full 0.970
_diffrn_measured_fraction_theta_max 0.970
_diffrn_measurement_device_type
;
Rigaku Saturn724+ (2x2 bin mode)
;
_diffrn_measurement_method 'profile data from \w-scans'
_diffrn_radiation_monochromator graphite
_diffrn_radiation_type MoK\a
_diffrn_radiation_wavelength 0.71075
_diffrn_reflns_av_R_equivalents 0.0797
_diffrn_reflns_av_unetI/netI 0.1279
_diffrn_reflns_limit_h_max 3
_diffrn_reflns_limit_h_min -4
_diffrn_reflns_limit_k_max 20
_diffrn_reflns_limit_k_min -15
_diffrn_reflns_limit_l_max 18
_diffrn_reflns_limit_l_min -23
_diffrn_reflns_number 5632
_diffrn_reflns_theta_full 27.53
_diffrn_reflns_theta_max 27.53
_diffrn_reflns_theta_min 2.25
_diffrn_source 'fine-focus sealed tube'
_exptl_absorpt_coefficient_mu 0.114
_exptl_absorpt_correction_type none
_exptl_crystal_colour 'blackish red'
_exptl_crystal_colour_modifier blackish
_exptl_crystal_colour_primary red
_exptl_crystal_density_diffrn 1.553
_exptl_crystal_density_method 'not measured'
_exptl_crystal_description needle
_exptl_crystal_F_000 514
_exptl_crystal_size_max 0.2
_exptl_crystal_size_mid 0.01
_exptl_crystal_size_min 0.01
_refine_diff_density_max 0.295
_refine_diff_density_min -0.276
_refine_diff_density_rms 0.072
_refine_ls_abs_structure_details 'Flack H D (1983), Acta Cryst. A39, 876-881'
_refine_ls_abs_structure_Flack 0.0(3)
_refine_ls_extinction_method none
_refine_ls_goodness_of_fit_ref 1.065
_refine_ls_hydrogen_treatment constr
_refine_ls_matrix_type full
_refine_ls_number_parameters 182
_refine_ls_number_reflns 2266
_refine_ls_number_restraints 0
_refine_ls_restrained_S_all 1.065
_refine_ls_R_factor_all 0.1969
_refine_ls_R_factor_gt 0.0829
_refine_ls_shift/su_max 0.002
_refine_ls_shift/su_mean 0.001
_refine_ls_structure_factor_coef Fsqd
_refine_ls_weighting_details 'calc w=1/[\s^2^(Fo^2^)+(0.0892P)^2^+0.0000P] where P=(Fo^2^+2Fc^2^)/3'
_refine_ls_weighting_scheme calc
_refine_ls_wR_factor_gt 0.1803
_refine_ls_wR_factor_ref 0.2168
_reflns_number_gt 982
_reflns_number_total 2266
_reflns_threshold_expression >2sigma(I)
_cod_data_source_file c5ce01658d2.cif
_cod_data_source_block 2013ncs0810
_cod_original_formula_sum 'C14 H7.50 Li O4.25'
_cod_database_code 7223762
_olex2_refinement_description
;
1. Twinned data refinement
 Scales: 3.08928 -2.08928
2. Fixed Uiso
 At 1.2 times of:
  All C(H) groups
 At 1.5 times of:
  All O(H) groups, All O(H,H) groups
3. Others
 Fixed Sof: O5(0.2) H5A(0.2) H5B(0.2)
 Fixed k1: basf(-2.08928)
4.a Riding coordinates:
 O2(H2), O5(H5A,H5B)
4.b Aromatic/amide H refined with riding coordinates:
 C11(H11), C5(H5), C12(H12), C4(H4), C14(H14), C13(H13)
;
_olex2_submission_special_instructions 'No special instructions were received'

loop_
_space_group_symop_id
_space_group_symop_operation_xyz
1 'x, y, z'
2 '-x+1/2, -y, z+1/2'
3 'x+1/2, -y+1/2, -z'
4 '-x, y+1/2, -z+1/2'

loop_
_atom_site_label
_atom_site_type_symbol
_atom_site_fract_x
_atom_site_fract_y
_atom_site_fract_z
_atom_site_U_iso_or_equiv
_atom_site_adp_type
_atom_site_occupancy
_atom_site_calc_flag
_atom_site_refinement_flags_posn
O4 O 0.2676(17) 0.4008(2) 0.4998(2) 0.0789(18) Uani 1 d .
O3 O 0.0335(16) 0.2606(2) 0.4352(2) 0.0845(18) Uani 1 d .
O1 O 0.3541(14) 0.5497(2) 0.2333(2) 0.0682(15) Uani 1 d .
O2 O 0.0881(16) 0.4237(2) 0.17015(18) 0.0711(16) Uani 1 d .
H2 H 0.2623 0.4554 0.1676 0.107 Uiso 1 d R
C10 C 0.4608(17) 0.5553(3) 0.3610(3) 0.0396(14) Uani 1 d .
C2 C 0.2019(17) 0.4287(3) 0.3009(3) 0.0404(15) Uani 1 d .
C9 C 0.4508(18) 0.5154(3) 0.4291(3) 0.0403(15) Uani 1 d .
C8 C 0.1864(18) 0.3862(3) 0.3706(3) 0.0389(15) Uani 1 d .
C7 C 0.2963(18) 0.4297(3) 0.4365(3) 0.0473(17) Uani 1 d .
C1 C 0.3381(17) 0.5133(3) 0.2945(3) 0.0433(16) Uani 1 d .
C6 C 0.049(2) 0.3055(3) 0.3747(3) 0.0552(19) Uani 1 d .
C11 C 0.6014(18) 0.6357(3) 0.3574(3) 0.0527(18) Uani 1 d .
H11 H 0.6178 0.6626 0.3121 0.063 Uiso 1 calc R
C5 C -0.066(2) 0.2676(3) 0.3073(3) 0.0563(19) Uani 1 d .
H5 H -0.1487 0.2130 0.3083 0.068 Uiso 1 calc R
C12 C 0.716(2) 0.6755(4) 0.4210(4) 0.066(2) Uani 1 d .
H12 H 0.8071 0.7293 0.4184 0.079 Uiso 1 calc R
C4 C -0.060(2) 0.3087(3) 0.2419(3) 0.0529(18) Uani 1 d .
H4 H -0.1497 0.2831 0.1996 0.063 Uiso 1 calc R
C14 C 0.5685(19) 0.5568(4) 0.4924(3) 0.0583(19) Uani 1 d .
H14 H 0.5596 0.5303 0.5380 0.070 Uiso 1 calc R
C3 C 0.0795(18) 0.3883(3) 0.2372(3) 0.0436(17) Uani 1 d .
C13 C 0.696(2) 0.6358(5) 0.4874(4) 0.067(2) Uani 1 d .
H13 H 0.7712 0.6632 0.5299 0.080 Uiso 1 calc R
Li1 Li 0.079(4) 0.2987(6) 0.5332(6) 0.078(4) Uani 1 d .
O5 O -0.140(7) 0.3660(12) 0.6059(9) 0.068(7) Uani 0.20 d .
H5A H -0.0319 0.4232 0.6191 0.103 Uiso 0.20 d R
H5B H -0.4036 0.3854 0.6004 0.103 Uiso 0.20 d R

loop_
_atom_site_aniso_label
_atom_site_aniso_U_11
_atom_site_aniso_U_22
_atom_site_aniso_U_33
_atom_site_aniso_U_23
_atom_site_aniso_U_13
_atom_site_aniso_U_12
O4 0.168(5) 0.032(2) 0.036(3) 0.0032(19) -0.012(3) 0.007(3)
O3 0.160(5) 0.040(2) 0.054(3) 0.017(2) 0.001(3) -0.018(3)
O1 0.109(4) 0.045(2) 0.051(3) 0.020(2) -0.005(3) -0.010(3)
O2 0.113(5) 0.064(3) 0.036(2) 0.012(2) -0.008(3) -0.017(3)
C10 0.042(4) 0.028(3) 0.049(3) 0.004(3) 0.001(3) 0.009(3)
C2 0.054(4) 0.032(3) 0.035(3) 0.003(2) 0.003(3) 0.001(3)
C9 0.049(4) 0.029(3) 0.043(3) -0.008(3) -0.013(3) 0.007(3)
C8 0.061(4) 0.025(3) 0.030(3) -0.002(2) 0.002(3) 0.001(3)
C7 0.078(5) 0.030(3) 0.034(3) 0.001(3) -0.010(3) 0.008(3)
C1 0.057(4) 0.031(3) 0.042(3) 0.004(3) -0.002(3) 0.002(3)
C6 0.092(6) 0.036(3) 0.038(3) 0.004(3) -0.002(4) 0.001(4)
C11 0.050(4) 0.027(3) 0.081(5) 0.004(3) 0.011(4) -0.001(3)
C5 0.079(5) 0.037(3) 0.053(4) -0.003(3) 0.002(4) -0.013(4)
C12 0.060(5) 0.032(3) 0.106(6) -0.025(4) 0.012(5) -0.001(4)
C4 0.074(5) 0.048(4) 0.036(3) -0.017(3) 0.002(3) -0.007(4)
C14 0.076(5) 0.041(3) 0.058(4) -0.014(3) -0.005(4) 0.008(4)
C3 0.052(5) 0.040(3) 0.038(4) 0.001(3) 0.000(3) 0.003(3)
C13 0.060(5) 0.056(4) 0.085(6) -0.037(4) 0.001(4) 0.000(4)
Li1 0.135(12) 0.043(6) 0.055(7) 0.027(5) 0.013(8) 0.037(8)
O5 0.10(2) 0.055(12) 0.046(13) -0.002(9) -0.009(13) -0.032(15)

loop_
_atom_type_symbol
_atom_type_description
_atom_type_scat_dispersion_real
_atom_type_scat_dispersion_imag
_atom_type_scat_source
C C 0.0030 0.0020 'International Tables Vol C Tables 4.2.6.8 and 6.1.1.4'
H H 0.0000 0.0000 'International Tables Vol C Tables 4.2.6.8 and 6.1.1.4'
Li Li 0.0000 0.0000 'International Tables Vol C Tables 4.2.6.8 and 6.1.1.4'
O O 0.0110 0.0060 'International Tables Vol C Tables 4.2.6.8 and 6.1.1.4'

loop_
_geom_angle_atom_site_label_1
_geom_angle_atom_site_label_2
_geom_angle_atom_site_label_3
_geom_angle
C3 O2 H2 109.5
C9 C10 C1 120.6(5)
C9 C10 C11 118.7(5)
C11 C10 C1 120.6(5)
C8 C2 C1 122.0(5)
C3 C2 C8 119.4(5)
C3 C2 C1 118.7(5)
C10 C9 C7 121.1(5)
C10 C9 C14 119.9(5)
C14 C9 C7 118.9(5)
C2 C8 C7 119.0(4)
C6 C8 C2 120.3(5)
C6 C8 C7 120.7(5)
O4 C7 C9 117.4(5)
O4 C7 C8 124.0(5)
C8 C7 C9 118.6(5)
O1 C1 C10 119.9(5)
O1 C1 C2 121.6(5)
C10 C1 C2 118.5(5)
O3 C6 C8 124.9(5)
O3 C6 C5 117.6(5)
C8 C6 C5 117.4(5)
C10 C11 H11 119.9
C12 C11 C10 120.2(6)
C12 C11 H11 119.9
C6 C5 H5 119.0
C4 C5 C6 122.0(5)
C4 C5 H5 119.0
C11 C12 H12 120.0
C13 C12 C11 120.0(6)
C13 C12 H12 120.0
C5 C4 H4 119.6
C5 C4 C3 120.9(5)
C3 C4 H4 119.6
C9 C14 H14 120.0
C13 C14 C9 120.0(6)
C13 C14 H14 120.0
O2 C3 C2 122.8(5)
O2 C3 C4 117.3(5)
C4 C3 C2 119.9(5)
C12 C13 H13 119.5
C14 C13 C12 121.1(6)
C14 C13 H13 119.5
H5A O5 H5B 96.6

loop_
_geom_bond_atom_site_label_1
_geom_bond_atom_site_label_2
_geom_bond_distance
O4 C7 1.242(6)
O3 C6 1.314(6)
O1 C1 1.255(6)
O2 H2 0.8201
O2 C3 1.341(6)
C10 C9 1.391(7)
C10 C1 1.454(7)
C10 C11 1.395(7)
C2 C8 1.438(7)
C2 C1 1.456(7)
C2 C3 1.400(7)
C9 C7 1.499(7)
C9 C14 1.396(7)
C8 C7 1.442(7)
C8 C6 1.396(7)
C6 C5 1.430(8)
C11 H11 0.9300
C11 C12 1.383(9)
C5 H5 0.9300
C5 C4 1.358(7)
C12 H12 0.9300
C12 C13 1.364(9)
C4 H4 0.9300
C4 C3 1.383(8)
C14 H14 0.9300
C14 C13 1.360(10)
C13 H13 0.9300
O5 H5A 1.0318
O5 H5B 1.0227

loop_
_geom_torsion_atom_site_label_1
_geom_torsion_atom_site_label_2
_geom_torsion_atom_site_label_3
_geom_torsion_atom_site_label_4
_geom_torsion
O3 C6 C5 C4 -179.8(7)
C10 C9 C7 O4 -173.9(6)
C10 C9 C7 C8 5.3(8)
C10 C9 C14 C13 -0.7(10)
C10 C11 C12 C13 0.7(11)
C2 C8 C7 O4 174.4(6)
C2 C8 C7 C9 -4.8(8)
C2 C8 C6 O3 177.9(6)
C2 C8 C6 C5 1.1(9)
C9 C10 C1 O1 -178.9(6)
C9 C10 C1 C2 0.5(8)
C9 C10 C11 C12 -2.2(9)
C9 C14 C13 C12 -0.8(11)
C8 C2 C1 O1 179.3(6)
C8 C2 C1 C10 -0.1(8)
C8 C2 C3 O2 -179.5(6)
C8 C2 C3 C4 0.9(9)
C8 C6 C5 C4 -2.8(11)
C7 C9 C14 C13 -177.4(7)
C7 C8 C6 O3 -5.4(11)
C7 C8 C6 C5 177.8(6)
C1 C10 C9 C7 -3.1(9)
C1 C10 C9 C14 -179.8(6)
C1 C10 C11 C12 179.7(7)
C1 C2 C8 C7 2.3(8)
C1 C2 C8 C6 179.1(6)
C1 C2 C3 O2 1.2(9)
C1 C2 C3 C4 -178.4(6)
C6 C8 C7 O4 -2.3(10)
C6 C8 C7 C9 178.5(6)
C6 C5 C4 C3 3.6(11)
C11 C10 C9 C7 178.8(6)
C11 C10 C9 C14 2.1(9)
C11 C10 C1 O1 -0.8(9)
C11 C10 C1 C2 178.5(6)
C11 C12 C13 C14 0.8(12)
C5 C4 C3 O2 177.8(7)
C5 C4 C3 C2 -2.6(10)
C14 C9 C7 O4 2.8(9)
C14 C9 C7 C8 -178.0(6)
C3 C2 C8 C7 -177.0(6)
C3 C2 C8 C6 -0.2(9)
C3 C2 C1 O1 -1.4(9)
C3 C2 C1 C10 179.3(6)

loop_
_twin_individual_id
_twin_individual_mass_fraction_refined
1 3.08928
2 -2.08928
